data_4326283
loop_
_publ_author_name
'Jun Ni'
'Xu Zhang'
'Nan Qiu'
'Yu-Hui Wu'
'Li-Yi Zhang'
'Jing Zhang'
'Zhong-Ning Chen'

_publ_section_title
;
 Mechanochromic Luminescence Switch of Platinum(II) Complexes with
 5-Trimethylsilylethynyl-2,2'-bipyridine
;
_journal_name_full 'Inorganic Chemistry'
_journal_page_first 9090
_journal_page_last 9096
_journal_paper_doi 10.1021/ic2012777
_journal_volume 50
_journal_year 2011
_chemical_formula_sum 'C40 H44 Cl2 N2 Pt Si'
_chemical_formula_weight 846.85
_chemical_name_systematic
; 
 ? 
;
_space_group_IT_number 14
_symmetry_cell_setting monoclinic
_symmetry_space_group_name_Hall '-P 2ybc'
_symmetry_space_group_name_H-M 'P 1 21/c 1'
_atom_sites_solution_hydrogens geom
_atom_sites_solution_primary direct
_atom_sites_solution_secondary difmap
_audit_creation_method SHELXL-97
_cell_angle_alpha 90.00
_cell_angle_beta 93.973(6)
_cell_angle_gamma 90.00
_cell_formula_units_Z 4
_cell_length_a 20.480(8)
_cell_length_b 11.270(4)
_cell_length_c 16.377(6)
_cell_measurement_temperature 293(2)
_cell_volume 3771(2)
_computing_structure_refinement 'SHELXL-97 (Sheldrick, 1997)'
_computing_structure_solution 'SHELXS-97 (Sheldrick, 1990)'
_diffrn_ambient_temperature 293(2)
_diffrn_measured_fraction_theta_full 0.969
_diffrn_measured_fraction_theta_max 0.969
_diffrn_radiation_monochromator graphite
_diffrn_radiation_source 'fine-focus sealed tube'
_diffrn_radiation_type MoK\a
_diffrn_radiation_wavelength 0.71073
_diffrn_reflns_av_R_equivalents 0.0658
_diffrn_reflns_av_sigmaI/netI 0.0590
_diffrn_reflns_limit_h_max 24
_diffrn_reflns_limit_h_min -24
_diffrn_reflns_limit_k_max 8
_diffrn_reflns_limit_k_min -13
_diffrn_reflns_limit_l_max 19
_diffrn_reflns_limit_l_min -18
_diffrn_reflns_number 22087
_diffrn_reflns_theta_full 25.00
_diffrn_reflns_theta_max 25.00
_diffrn_reflns_theta_min 3.50
_exptl_absorpt_coefficient_mu 3.924
_exptl_absorpt_correction_T_max 1.0000
_exptl_absorpt_correction_T_min 0.2216
_exptl_absorpt_correction_type multi-scan
_exptl_crystal_colour yellow
_exptl_crystal_density_diffrn 1.492
_exptl_crystal_description block
_exptl_crystal_F_000 1696
_exptl_crystal_size_max 0.40
_exptl_crystal_size_mid 0.35
_exptl_crystal_size_min 0.30
_refine_diff_density_max 1.929
_refine_diff_density_min -1.513
_refine_diff_density_rms 0.140
_refine_ls_extinction_method none
_refine_ls_goodness_of_fit_ref 1.066
_refine_ls_hydrogen_treatment constr
_refine_ls_matrix_type full
_refine_ls_number_parameters 462
_refine_ls_number_reflns 6430
_refine_ls_number_restraints 150
_refine_ls_restrained_S_all 1.088
_refine_ls_R_factor_all 0.0508
_refine_ls_R_factor_gt 0.0453
_refine_ls_shift/su_max 0.001
_refine_ls_shift/su_mean 0.000
_refine_ls_structure_factor_coef Fsqd
_refine_ls_weighting_details 'calc w=1/[\s^2^(Fo^2^)+(0.0678P)^2^+5.0140P] where P=(Fo^2^+2Fc^2^)/3'
_refine_ls_weighting_scheme calc
_refine_ls_wR_factor_gt 0.1178
_refine_ls_wR_factor_ref 0.1238
_reflns_number_gt 5647
_reflns_number_total 6430
_reflns_threshold_expression >2sigma(I)
_cod_data_source_file ic2012777_si_002_4.cif
_cod_data_source_block complex_2_CH2Cl2
_cod_database_code 4326283

loop_
_symmetry_equiv_pos_as_xyz
'x, y, z'
'-x, y+1/2, -z+1/2'
'-x, -y, -z'
'x, -y-1/2, z-1/2'

loop_
_atom_site_label
_atom_site_type_symbol
_atom_site_fract_x
_atom_site_fract_y
_atom_site_fract_z
_atom_site_U_iso_or_equiv
_atom_site_adp_type
_atom_site_occupancy
_atom_site_symmetry_multiplicity
_atom_site_calc_flag
_atom_site_refinement_flags
_atom_site_disorder_assembly
_atom_site_disorder_group
Pt1 Pt 0.464362(10) 0.111069(18) 0.904661(12) 0.02613(12) Uani 1 1 d . . .
Si1 Si 0.86259(9) 0.0631(2) 0.97438(15) 0.0620(6) Uani 1 1 d D . .
N1 N 0.5437(2) 0.1499(4) 0.9853(3) 0.0284(10) Uani 1 1 d . A .
N2 N 0.4187(2) 0.1657(4) 1.0073(3) 0.0294(10) Uani 1 1 d . . .
C01 C 0.5747(3) 0.1092(7) 0.3361(4) 0.058(2) Uani 1 1 d D . .
H01A H 0.5667 0.0493 0.2941 0.069 Uiso 1 1 calc R . .
H01B H 0.5439 0.1735 0.3248 0.069 Uiso 1 1 calc R . .
Cl1 Cl 0.65408(11) 0.1627(2) 0.33264(14) 0.0745(6) Uani 1 1 d D . .
Cl2 Cl 0.56171(11) 0.04678(18) 0.43329(12) 0.0632(5) Uani 1 1 d D . .
C1 C 0.8596(8) -0.0664(12) 0.9052(9) 0.062(4) Uani 0.472(11) 1 d PDU A 1
H1A H 0.8469 -0.1355 0.9345 0.093 Uiso 0.472(11) 1 calc PR A 1
H1B H 0.9021 -0.0790 0.8853 0.093 Uiso 0.472(11) 1 calc PR A 1
H1C H 0.8284 -0.0521 0.8599 0.093 Uiso 0.472(11) 1 calc PR A 1
C2 C 0.8870(13) 0.1859(16) 0.9063(15) 0.128(12) Uani 0.472(11) 1 d PD A 1
H2A H 0.8522 0.2428 0.8999 0.192 Uiso 0.472(11) 1 calc PR A 1
H2B H 0.8957 0.1541 0.8538 0.192 Uiso 0.472(11) 1 calc PR A 1
H2C H 0.9258 0.2237 0.9303 0.192 Uiso 0.472(11) 1 calc PR A 1
C3 C 0.9154(11) 0.044(3) 1.0663(10) 0.118(9) Uani 0.472(11) 1 d PDU A 1
H3A H 0.8994 -0.0199 1.0981 0.177 Uiso 0.472(11) 1 calc PR A 1
H3B H 0.9160 0.1159 1.0978 0.177 Uiso 0.472(11) 1 calc PR A 1
H3C H 0.9590 0.0261 1.0518 0.177 Uiso 0.472(11) 1 calc PR A 1
C1' C 0.8744(10) -0.0806(11) 1.0296(10) 0.082(6) Uani 0.528(11) 1 d PD A 2
H1'A H 0.8362 -0.0982 1.0582 0.123 Uiso 0.528(11) 1 calc PR A 2
H1'B H 0.9118 -0.0749 1.0682 0.123 Uiso 0.528(11) 1 calc PR A 2
H1'C H 0.8814 -0.1426 0.9910 0.123 Uiso 0.528(11) 1 calc PR A 2
C2' C 0.8753(8) 0.0419(18) 0.8681(6) 0.079(5) Uani 0.528(11) 1 d PDU A 2
H2'A H 0.8671 -0.0396 0.8535 0.118 Uiso 0.528(11) 1 calc PR A 2
H2'B H 0.9196 0.0619 0.8583 0.118 Uiso 0.528(11) 1 calc PR A 2
H2'C H 0.8459 0.0920 0.8355 0.118 Uiso 0.528(11) 1 calc PR A 2
C3' C 0.92037(17) 0.1560(3) 1.0374(2) 0.097(7) Uani 0.528(11) 1 d PDU A 2
H3'A H 0.9259 0.1238 1.0917 0.146 Uiso 0.528(11) 1 calc PR A 2
H3'B H 0.9035 0.2353 1.0398 0.146 Uiso 0.528(11) 1 calc PR A 2
H3'C H 0.9619 0.1574 1.0135 0.146 Uiso 0.528(11) 1 calc PR A 2
C4 C 0.77845(17) 0.1043(3) 0.9944(2) 0.0451(17) Uani 1 1 d R A .
C5 C 0.72361(17) 0.1328(3) 1.0085(2) 0.0382(14) Uani 1 1 d R . .
C6 C 0.60717(17) 0.1316(3) 0.9703(2) 0.0306(12) Uani 1 1 d R . .
H6A H 0.6167 0.0980 0.9206 0.037 Uiso 1 1 calc R . .
C7 C 0.6581(3) 0.1611(5) 1.0262(4) 0.0339(13) Uani 1 1 d . A .
C8 C 0.6429(3) 0.2180(6) 1.0985(4) 0.0399(15) Uani 1 1 d . . .
H8A H 0.6760 0.2425 1.1366 0.048 Uiso 1 1 calc R A .
C9 C 0.5783(3) 0.2370(5) 1.1125(4) 0.0370(13) Uani 1 1 d . A .
H9A H 0.5675 0.2755 1.1599 0.044 Uiso 1 1 calc R . .
C10 C 0.5298(3) 0.1994(5) 1.0564(3) 0.0315(12) Uani 1 1 d . . .
C11 C 0.4587(3) 0.2074(5) 1.0703(3) 0.0291(12) Uani 1 1 d . A .
C12 C 0.4354(3) 0.2489(5) 1.1419(4) 0.0380(14) Uani 1 1 d . . .
H12A H 0.4638 0.2799 1.1833 0.046 Uiso 1 1 calc R A .
C13 C 0.3696(3) 0.2435(6) 1.1505(4) 0.0451(16) Uani 1 1 d . A .
H13A H 0.3527 0.2699 1.1985 0.054 Uiso 1 1 calc R . .
C14 C 0.3284(3) 0.1986(6) 1.0879(4) 0.0429(15) Uani 1 1 d . . .
H14A H 0.2837 0.1930 1.0939 0.052 Uiso 1 1 calc R A .
C15 C 0.3539(3) 0.1622(5) 1.0164(4) 0.0350(13) Uani 1 1 d . A .
H15A H 0.3258 0.1346 0.9736 0.042 Uiso 1 1 calc R . .
C16 C 0.5194(3) 0.0627(5) 0.8174(3) 0.0350(13) Uani 1 1 d D . .
C17 C 0.5621(3) 0.0338(5) 0.7736(3) 0.0334(13) Uani 1 1 d D . .
C18 C 0.6180(3) 0.0097(5) 0.7267(3) 0.0359(13) Uani 1 1 d . . .
C19 C 0.6795(3) 0.0508(7) 0.7539(4) 0.0486(17) Uani 1 1 d . . .
H19A H 0.6850 0.0879 0.8047 0.058 Uiso 1 1 calc R . .
C20 C 0.7326(3) 0.0381(7) 0.7074(4) 0.0495(17) Uani 1 1 d . . .
H20A H 0.7731 0.0664 0.7281 0.059 Uiso 1 1 calc R . .
C21 C 0.7283(3) -0.0151(6) 0.6312(4) 0.0433(15) Uani 1 1 d D . .
C22 C 0.6668(3) -0.0622(8) 0.6072(4) 0.0535(19) Uani 1 1 d . . .
H22A H 0.6618 -0.1038 0.5581 0.064 Uiso 1 1 calc R . .
C23 C 0.6139(3) -0.0498(6) 0.6527(4) 0.0474(17) Uani 1 1 d . . .
H23A H 0.5740 -0.0822 0.6335 0.057 Uiso 1 1 calc R . .
C24 C 0.7858(3) -0.0222(7) 0.5769(4) 0.0533(18) Uani 1 1 d D . .
C25 C 0.8388(6) 0.0632(14) 0.6010(9) 0.127(4) Uani 1 1 d U . .
H25A H 0.8555 0.0471 0.6562 0.191 Uiso 1 1 calc R . .
H25B H 0.8218 0.1426 0.5977 0.191 Uiso 1 1 calc R . .
H25C H 0.8735 0.0552 0.5648 0.191 Uiso 1 1 calc R . .
C26 C 0.8122(7) -0.1463(10) 0.5766(9) 0.127(5) Uani 1 1 d DU . .
H26A H 0.8264 -0.1693 0.6314 0.191 Uiso 1 1 calc R . .
H26B H 0.8485 -0.1497 0.5427 0.191 Uiso 1 1 calc R . .
H26C H 0.7785 -0.1995 0.5554 0.191 Uiso 1 1 calc R . .
C27 C 0.7637(5) 0.0095(11) 0.4891(6) 0.095(3) Uani 1 1 d U . .
H27A H 0.8004 0.0052 0.4557 0.143 Uiso 1 1 calc R . .
H27B H 0.7463 0.0885 0.4872 0.143 Uiso 1 1 calc R . .
H27C H 0.7306 -0.0454 0.4688 0.143 Uiso 1 1 calc R . .
C28 C 0.3822(3) 0.0835(6) 0.8407(4) 0.0345(13) Uani 1 1 d D . .
C29 C 0.3267(3) 0.0719(6) 0.8096(3) 0.0365(13) Uani 1 1 d D . .
C30 C 0.2598(3) 0.0668(7) 0.7771(4) 0.0397(14) Uani 1 1 d . . .
C31 C 0.2241(4) -0.0383(8) 0.7710(5) 0.0588(19) Uani 1 1 d . . .
H31A H 0.2447 -0.1091 0.7868 0.071 Uiso 1 1 calc R . .
C32 C 0.1598(4) -0.0407(10) 0.7426(5) 0.073(3) Uani 1 1 d . . .
H32A H 0.1375 -0.1126 0.7412 0.088 Uiso 1 1 calc R . .
C33 C 0.1275(3) 0.0592(10) 0.7162(4) 0.073(3) Uani 1 1 d D B .
C34 C 0.1615(4) 0.1635(9) 0.7205(5) 0.066(2) Uani 1 1 d . . .
H34A H 0.1403 0.2326 0.7021 0.079 Uiso 1 1 calc R . .
C35 C 0.2269(3) 0.1709(7) 0.7513(4) 0.0506(17) Uani 1 1 d . . .
H35A H 0.2483 0.2437 0.7546 0.061 Uiso 1 1 calc R . .
C36 C 0.0546(4) 0.0582(9) 0.6831(5) 0.093(3) Uani 1 1 d D . .
C37 C 0.0209(7) -0.0582(14) 0.7068(13) 0.121(6) Uani 0.590(12) 1 d PDU B 1
H37A H -0.0241 -0.0567 0.6863 0.181 Uiso 0.590(12) 1 calc PR B 1
H37B H 0.0234 -0.0658 0.7653 0.181 Uiso 0.590(12) 1 calc PR B 1
H37C H 0.0426 -0.1243 0.6835 0.181 Uiso 0.590(12) 1 calc PR B 1
C38 C 0.0471(7) 0.0768(18) 0.5925(6) 0.086(5) Uani 0.590(12) 1 d PDU B 1
H38A H 0.0015 0.0759 0.5746 0.129 Uiso 0.590(12) 1 calc PR B 1
H38B H 0.0693 0.0146 0.5656 0.129 Uiso 0.590(12) 1 calc PR B 1
H38C H 0.0657 0.1520 0.5793 0.129 Uiso 0.590(12) 1 calc PR B 1
C39 C 0.0166(6) 0.1568(16) 0.7260(10) 0.096(5) Uani 0.590(12) 1 d PDU B 1
H39A H -0.0285 0.1558 0.7054 0.144 Uiso 0.590(12) 1 calc PR B 1
H39B H 0.0354 0.2327 0.7150 0.144 Uiso 0.590(12) 1 calc PR B 1
H39C H 0.0193 0.1430 0.7839 0.144 Uiso 0.590(12) 1 calc PR B 1
C37' C 0.0409(9) 0.160(2) 0.6213(14) 0.119(8) Uani 0.410(12) 1 d PDU B 2
H37D H -0.0044 0.1582 0.6018 0.179 Uiso 0.410(12) 1 calc PR B 2
H37E H 0.0678 0.1500 0.5761 0.179 Uiso 0.410(12) 1 calc PR B 2
H37G H 0.0507 0.2344 0.6476 0.179 Uiso 0.410(12) 1 calc PR B 2
C38' C 0.0076(6) 0.065(3) 0.7491(11) 0.096(6) Uani 0.410(12) 1 d PDU B 2
H38D H -0.0364 0.0645 0.7248 0.144 Uiso 0.410(12) 1 calc PR B 2
H38G H 0.0152 0.1362 0.7801 0.144 Uiso 0.410(12) 1 calc PR B 2
H38E H 0.0139 -0.0027 0.7846 0.144 Uiso 0.410(12) 1 calc PR B 2
C39' C 0.0404(9) -0.0575(17) 0.6328(15) 0.109(7) Uani 0.410(12) 1 d PDU B 2
H39G H -0.0046 -0.0585 0.6124 0.163 Uiso 0.410(12) 1 calc PR B 2
H39D H 0.0493 -0.1253 0.6673 0.163 Uiso 0.410(12) 1 calc PR B 2
H39E H 0.0680 -0.0600 0.5877 0.163 Uiso 0.410(12) 1 calc PR B 2

loop_
_atom_site_aniso_label
_atom_site_aniso_U_11
_atom_site_aniso_U_22
_atom_site_aniso_U_33
_atom_site_aniso_U_23
_atom_site_aniso_U_13
_atom_site_aniso_U_12
Pt1 0.02754(17) 0.02549(18) 0.02532(17) 0.00024(7) 0.00147(10) -0.00193(7)
Si1 0.0326(9) 0.0642(14) 0.0908(17) -0.0179(13) 0.0147(10) -0.0043(10)
N1 0.040(3) 0.022(2) 0.024(2) 0.0001(18) 0.0007(19) -0.002(2)
N2 0.033(2) 0.022(2) 0.033(3) 0.0049(19) 0.0016(19) 0.000(2)
C01 0.049(4) 0.084(6) 0.040(4) -0.013(3) 0.002(3) -0.005(4)
Cl1 0.0726(13) 0.0816(15) 0.0707(14) -0.0293(12) 0.0155(11) -0.0152(12)
Cl2 0.0854(14) 0.0522(11) 0.0527(11) -0.0068(8) 0.0088(10) -0.0031(10)
C1 0.053(9) 0.054(9) 0.077(11) 0.007(8) -0.003(8) -0.005(8)
C2 0.12(2) 0.087(18) 0.19(3) -0.020(18) 0.11(2) -0.031(15)
C3 0.074(12) 0.17(2) 0.108(16) -0.056(16) -0.011(12) 0.041(15)
C1' 0.076(12) 0.098(14) 0.073(12) -0.013(10) 0.013(10) 0.007(11)
C2' 0.056(8) 0.102(13) 0.079(11) 0.017(9) 0.008(8) 0.010(9)
C3' 0.030(7) 0.16(2) 0.100(14) -0.027(14) -0.009(8) 0.020(11)
C4 0.039(4) 0.049(4) 0.046(4) 0.001(3) 0.001(3) -0.002(3)
C5 0.033(3) 0.044(3) 0.037(4) 0.005(3) -0.004(3) -0.006(3)
C6 0.030(3) 0.032(3) 0.029(3) 0.004(2) 0.002(2) 0.000(2)
C7 0.032(3) 0.031(3) 0.038(3) 0.011(3) 0.001(2) -0.004(3)
C8 0.045(3) 0.047(4) 0.026(3) -0.003(3) -0.007(3) -0.006(3)
C9 0.042(3) 0.032(3) 0.037(3) -0.004(3) 0.000(3) 0.000(3)
C10 0.031(3) 0.032(3) 0.031(3) 0.010(2) 0.004(2) 0.001(2)
C11 0.031(3) 0.025(3) 0.031(3) 0.003(2) 0.003(2) -0.002(2)
C12 0.044(3) 0.037(3) 0.033(3) -0.008(3) 0.004(3) 0.003(3)
C13 0.047(4) 0.048(4) 0.042(4) -0.004(3) 0.018(3) 0.005(3)
C14 0.034(3) 0.048(4) 0.049(4) -0.001(3) 0.015(3) 0.001(3)
C15 0.030(3) 0.032(3) 0.042(3) 0.000(3) 0.002(2) -0.001(3)
C16 0.040(3) 0.030(3) 0.034(3) -0.002(3) -0.009(3) -0.007(3)
C17 0.035(3) 0.036(3) 0.029(3) -0.002(2) 0.006(2) 0.001(3)
C18 0.035(3) 0.038(3) 0.035(3) 0.001(3) 0.004(2) 0.006(3)
C19 0.052(4) 0.066(5) 0.027(3) -0.010(3) 0.002(3) -0.005(4)
C20 0.037(3) 0.064(5) 0.046(4) 0.003(3) -0.001(3) -0.002(3)
C21 0.037(3) 0.054(4) 0.039(3) 0.003(3) 0.000(3) 0.008(3)
C22 0.046(4) 0.071(5) 0.043(4) -0.023(4) 0.005(3) 0.005(4)
C23 0.037(3) 0.050(4) 0.056(4) -0.021(3) 0.003(3) -0.007(3)
C24 0.037(3) 0.072(5) 0.052(4) -0.004(4) 0.009(3) 0.005(4)
C25 0.088(7) 0.177(9) 0.121(8) -0.029(7) 0.036(6) -0.025(7)
C26 0.104(7) 0.144(8) 0.141(8) 0.039(7) 0.062(7) 0.043(6)
C27 0.088(6) 0.123(7) 0.077(6) 0.012(5) 0.025(5) -0.005(6)
C28 0.037(3) 0.036(3) 0.030(3) -0.002(3) 0.002(3) -0.003(3)
C29 0.040(3) 0.040(3) 0.031(3) -0.005(3) 0.008(3) -0.005(3)
C30 0.032(3) 0.058(4) 0.029(3) -0.002(3) 0.003(2) -0.005(3)
C31 0.049(4) 0.064(5) 0.062(5) -0.005(4) -0.002(3) -0.016(4)
C32 0.044(4) 0.097(7) 0.076(6) -0.012(5) -0.009(4) -0.029(5)
C33 0.036(4) 0.139(9) 0.045(4) -0.010(5) -0.001(3) -0.021(5)
C34 0.035(4) 0.103(7) 0.060(5) -0.001(5) 0.004(3) 0.009(4)
C35 0.035(3) 0.070(5) 0.048(4) -0.007(4) 0.003(3) -0.001(3)
C36 0.037(4) 0.153(11) 0.086(7) -0.005(7) -0.003(4) -0.019(6)
C37 0.093(8) 0.137(9) 0.130(9) 0.012(8) -0.004(7) -0.013(8)
C38 0.061(7) 0.109(8) 0.086(8) -0.017(7) -0.016(6) 0.001(7)
C39 0.068(8) 0.125(10) 0.095(9) -0.005(8) 0.005(7) 0.003(7)
C37' 0.100(11) 0.130(12) 0.124(11) -0.005(9) -0.012(9) -0.007(9)
C38' 0.075(9) 0.115(10) 0.098(9) -0.003(8) 0.003(7) 0.002(8)
C39' 0.089(9) 0.127(10) 0.107(10) -0.012(8) -0.014(8) -0.010(8)

loop_
_atom_type_symbol
_atom_type_description
_atom_type_scat_dispersion_real
_atom_type_scat_dispersion_imag
_atom_type_scat_source
C C 0.0033 0.0016 'International Tables Vol C Tables 4.2.6.8 and 6.1.1.4'
N N 0.0061 0.0033 'International Tables Vol C Tables 4.2.6.8 and 6.1.1.4'
Si Si 0.0817 0.0704 'International Tables Vol C Tables 4.2.6.8 and 6.1.1.4'
Pt Pt -1.7033 8.3905 'International Tables Vol C Tables 4.2.6.8 and 6.1.1.4'
Cl Cl 0.1484 0.1585 'International Tables Vol C Tables 4.2.6.8 and 6.1.1.4'
H H 0.0000 0.0000 'International Tables Vol C Tables 4.2.6.8 and 6.1.1.4'

loop_
_geom_angle_atom_site_label_1
_geom_angle_atom_site_label_2
_geom_angle_atom_site_label_3
_geom_angle
C28 Pt1 C16 94.8(2)
C28 Pt1 N1 171.9(2)
C16 Pt1 N1 93.3(2)
C28 Pt1 N2 93.6(2)
C16 Pt1 N2 171.7(2)
N1 Pt1 N2 78.36(18)
C2' Si1 C3 132.4(9)
C2' Si1 C4 114.1(5)
C3 Si1 C4 113.4(8)
C2' Si1 C3' 119.3(6)
C3 Si1 C3' 43.6(11)
C4 Si1 C3' 109.3(2)
C2' Si1 C1 45.6(8)
C3 Si1 C1 114.2(11)
C4 Si1 C1 108.6(6)
C3' Si1 C1 141.8(6)
C2' Si1 C1' 109.5(9)
C3 Si1 C1' 56.0(12)
C4 Si1 C1' 103.0(6)
C3' Si1 C1' 99.5(6)
C1 Si1 C1' 67.0(8)
C2' Si1 C2 57.1(10)
C3 Si1 C2 114.6(15)
C4 Si1 C2 102.3(8)
C3' Si1 C2 74.0(10)
C1 Si1 C2 102.6(10)
C1' Si1 C2 154.6(9)
C10 N1 C6 119.0(4)
C10 N1 Pt1 116.0(4)
C6 N1 Pt1 125.0(3)
C15 N2 C11 118.3(5)
C15 N2 Pt1 125.7(4)
C11 N2 Pt1 115.9(4)
Cl1 C01 Cl2 111.4(4)
Cl1 C01 H01A 109.3
Cl2 C01 H01A 109.3
Cl1 C01 H01B 109.3
Cl2 C01 H01B 109.3
H01A C01 H01B 108.0
Si1 C1 H1A 109.5
Si1 C1 H1B 109.5
H1A C1 H1B 109.5
Si1 C1 H1C 109.5
H1A C1 H1C 109.5
H1B C1 H1C 109.5
Si1 C2 H2A 109.5
Si1 C2 H2B 109.5
H2A C2 H2B 109.5
Si1 C2 H2C 109.5
H2A C2 H2C 109.5
H2B C2 H2C 109.5
Si1 C3 H3A 109.5
Si1 C3 H3B 109.5
H3A C3 H3B 109.5
Si1 C3 H3C 109.5
H3A C3 H3C 109.5
H3B C3 H3C 109.5
Si1 C1' H1'A 109.5
Si1 C1' H1'B 109.5
H1'A C1' H1'B 109.5
Si1 C1' H1'C 109.5
H1'A C1' H1'C 109.5
H1'B C1' H1'C 109.5
Si1 C2' H2'A 109.5
Si1 C2' H2'B 109.5
H2'A C2' H2'B 109.5
Si1 C2' H2'C 109.5
H2'A C2' H2'C 109.5
H2'B C2' H2'C 109.5
Si1 C3' H3'A 109.5
Si1 C3' H3'B 109.5
H3'A C3' H3'B 109.5
Si1 C3' H3'C 109.5
H3'A C3' H3'C 109.5
H3'B C3' H3'C 109.5
C5 C4 Si1 178.85(14)
C4 C5 C7 177.4(3)
N1 C6 C7 122.2(4)
N1 C6 H6A 118.9
C7 C6 H6A 118.9
C6 C7 C8 118.0(5)
C6 C7 C5 119.2(5)
C8 C7 C5 122.8(5)
C9 C8 C7 119.0(5)
C9 C8 H8A 120.5
C7 C8 H8A 120.5
C10 C9 C8 120.1(6)
C10 C9 H9A 120.0
C8 C9 H9A 120.0
N1 C10 C9 121.5(5)
N1 C10 C11 115.2(5)
C9 C10 C11 123.3(5)
N2 C11 C12 122.6(5)
N2 C11 C10 114.1(5)
C12 C11 C10 123.2(5)
C13 C12 C11 118.3(6)
C13 C12 H12A 120.8
C11 C12 H12A 120.8
C12 C13 C14 119.8(6)
C12 C13 H13A 120.1
C14 C13 H13A 120.1
C15 C14 C13 119.6(6)
C15 C14 H14A 120.2
C13 C14 H14A 120.2
N2 C15 C14 121.3(6)
N2 C15 H15A 119.4
C14 C15 H15A 119.4
C17 C16 Pt1 168.9(5)
C16 C17 C18 173.2(6)
C23 C18 C19 116.3(6)
C23 C18 C17 123.7(5)
C19 C18 C17 120.0(5)
C20 C19 C18 121.4(6)
C20 C19 H19A 119.3
C18 C19 H19A 119.3
C19 C20 C21 122.8(6)
C19 C20 H20A 118.6
C21 C20 H20A 118.6
C20 C21 C22 114.7(6)
C20 C21 C24 123.0(6)
C22 C21 C24 122.2(6)
C23 C22 C21 122.8(6)
C23 C22 H22A 118.6
C21 C22 H22A 118.6
C22 C23 C18 121.8(6)
C22 C23 H23A 119.1
C18 C23 H23A 119.1
C25 C24 C26 110.4(10)
C25 C24 C27 105.3(9)
C26 C24 C27 107.4(9)
C25 C24 C21 113.0(7)
C26 C24 C21 110.1(7)
C27 C24 C21 110.4(6)
C24 C25 H25A 109.5
C24 C25 H25B 109.5
H25A C25 H25B 109.5
C24 C25 H25C 109.5
H25A C25 H25C 109.5
H25B C25 H25C 109.5
C24 C26 H26A 109.5
C24 C26 H26B 109.5
H26A C26 H26B 109.5
C24 C26 H26C 109.5
H26A C26 H26C 109.5
H26B C26 H26C 109.5
C24 C27 H27A 109.5
C24 C27 H27B 109.5
H27A C27 H27B 109.5
C24 C27 H27C 109.5
H27A C27 H27C 109.5
H27B C27 H27C 109.5
C29 C28 Pt1 171.3(5)
C28 C29 C30 175.1(7)
C31 C30 C35 116.8(6)
C31 C30 C29 122.9(7)
C35 C30 C29 120.2(6)
C32 C31 C30 122.0(8)
C32 C31 H31A 119.0
C30 C31 H31A 119.0
C33 C32 C31 121.9(8)
C33 C32 H32A 119.1
C31 C32 H32A 119.1
C32 C33 C34 117.5(6)
C32 C33 C36 122.6(7)
C34 C33 C36 119.8(8)
C33 C34 C35 122.6(9)
C33 C34 H34A 118.7
C35 C34 H34A 118.7
C34 C35 C30 119.1(8)
C34 C35 H35A 120.5
C30 C35 H35A 120.5
C38 C36 C38' 133.0(11)
C38 C36 C37' 40.7(11)
C38' C36 C37' 109.9(10)
C38 C36 C37 110.6(9)
C38' C36 C37 62.6(11)
C37' C36 C37 137.0(12)
C38 C36 C39 109.1(9)
C38' C36 C39 43.3(11)
C37' C36 C39 72.0(11)
C37 C36 C39 104.4(8)
C38 C36 C33 112.0(7)
C38' C36 C33 113.5(8)
C37' C36 C33 110.6(8)
C37 C36 C33 110.7(7)
C39 C36 C33 109.8(7)
C38 C36 C39' 65.8(11)
C38' C36 C39' 108.5(9)
C37' C36 C39' 104.8(9)
C37 C36 C39' 49.6(11)
C39 C36 C39' 139.2(11)
C33 C36 C39' 109.2(8)
C36 C37 H37A 109.5
C36 C37 H37B 109.5
H37A C37 H37B 109.5
C36 C37 H37C 109.5
H37A C37 H37C 109.5
H37B C37 H37C 109.5
C36 C38 H38A 109.5
C36 C38 H38B 109.5
H38A C38 H38B 109.5
C36 C38 H38C 109.5
H38A C38 H38C 109.5
H38B C38 H38C 109.5
C36 C39 H39A 109.5
C36 C39 H39B 109.5
H39A C39 H39B 109.5
C36 C39 H39C 109.5
H39A C39 H39C 109.5
H39B C39 H39C 109.5
C36 C37' H37D 109.5
C36 C37' H37E 109.5
H37D C37' H37E 109.5
C36 C37' H37G 109.5
H37D C37' H37G 109.5
H37E C37' H37G 109.5
C36 C38' H38D 109.5
C36 C38' H38G 109.5
H38D C38' H38G 109.5
C36 C38' H38E 109.5
H38D C38' H38E 109.5
H38G C38' H38E 109.5
C36 C39' H39G 109.5
C36 C39' H39D 109.5
H39G C39' H39D 109.5
C36 C39' H39E 109.5
H39G C39' H39E 109.5
H39D C39' H39E 109.5

loop_
_geom_bond_atom_site_label_1
_geom_bond_atom_site_label_2
_geom_bond_distance
Pt1 C28 1.945(6)
Pt1 C16 1.958(6)
Pt1 N1 2.069(5)
Pt1 N2 2.073(5)
Si1 C2' 1.794(9)
Si1 C3 1.805(10)
Si1 C4 1.836(4)
Si1 C3' 1.842(4)
Si1 C1 1.846(9)
Si1 C1' 1.862(9)
Si1 C2 1.867(10)
N1 C10 1.340(7)
N1 C6 1.355(6)
N2 C15 1.346(7)
N2 C11 1.355(7)
C01 Cl1 1.738(6)
C01 Cl2 1.777(6)
C01 H01A 0.9700
C01 H01B 0.9700
C1 H1A 0.9600
C1 H1B 0.9600
C1 H1C 0.9600
C2 H2A 0.9600
C2 H2B 0.9600
C2 H2C 0.9600
C3 H3A 0.9600
C3 H3B 0.9600
C3 H3C 0.9600
C1' H1'A 0.9600
C1' H1'B 0.9600
C1' H1'C 0.9600
C2' H2'A 0.9600
C2' H2'B 0.9600
C2' H2'C 0.9600
C3' H3'A 0.9600
C3' H3'B 0.9600
C3' H3'C 0.9600
C4 C5 1.2059
C5 C7 1.428(7)
C6 C7 1.381(7)
C6 H6A 0.9300
C7 C8 1.400(9)
C8 C9 1.374(9)
C8 H8A 0.9300
C9 C10 1.372(8)
C9 H9A 0.9300
C10 C11 1.493(7)
C11 C12 1.378(8)
C12 C13 1.367(9)
C12 H12A 0.9300
C13 C14 1.378(9)
C13 H13A 0.9300
C14 C15 1.377(9)
C14 H14A 0.9300
C15 H15A 0.9300
C16 C17 1.213(7)
C17 C18 1.448(8)
C18 C23 1.381(9)
C18 C19 1.385(9)
C19 C20 1.379(9)
C19 H19A 0.9300
C20 C21 1.381(9)
C20 H20A 0.9300
C21 C22 1.398(9)
C21 C24 1.525(7)
C22 C23 1.365(9)
C22 H22A 0.9300
C23 H23A 0.9300
C24 C25 1.483(14)
C24 C26 1.500(9)
C24 C27 1.521(12)
C25 H25A 0.9600
C25 H25B 0.9600
C25 H25C 0.9600
C26 H26A 0.9600
C26 H26B 0.9600
C26 H26C 0.9600
C27 H27A 0.9600
C27 H27B 0.9600
C27 H27C 0.9600
C28 C29 1.219(7)
C29 C30 1.437(8)
C30 C31 1.392(10)
C30 C35 1.403(11)
C31 C32 1.366(10)
C31 H31A 0.9300
C32 C33 1.360(13)
C32 H32A 0.9300
C33 C34 1.366(13)
C33 C36 1.554(9)
C34 C35 1.402(9)
C34 H34A 0.9300
C35 H35A 0.9300
C36 C38 1.496(8)
C36 C38' 1.497(9)
C36 C37' 1.541(9)
C36 C37 1.544(9)
C36 C39 1.552(9)
C36 C39' 1.559(9)
C37 H37A 0.9600
C37 H37B 0.9600
C37 H37C 0.9600
C38 H38A 0.9600
C38 H38B 0.9600
C38 H38C 0.9600
C39 H39A 0.9600
C39 H39B 0.9600
C39 H39C 0.9600
C37' H37D 0.9600
C37' H37E 0.9600
C37' H37G 0.9600
C38' H38D 0.9600
C38' H38G 0.9600
C38' H38E 0.9600
C39' H39G 0.9600
C39' H39D 0.9600
C39' H39E 0.9600
